data_7720681
loop_
_publ_author_name
'Shibata, Kaname'
'Michiue, Kenji'
'Motuzis, Ignas'
'Elsegood, Mark R. J.'
'Redshaw, Carl'

_publ_section_title
;
 Vanadyl complexes supported by O,O- and N,O-chelate ligation: structures
 and polymerization catalysis.
;
_journal_issue 14
_journal_name_full 'Dalton transactions (Cambridge, England : 2003)'
_journal_page_first 5644
_journal_page_last 5666
_journal_paper_doi 10.1039/d6dt00387g
_journal_volume 55
_journal_year 2026
_chemical_formula_moiety 'C28 H30 Br4 N O4 V'
_chemical_formula_sum 'C28 H30 Br4 N O4 V'
_chemical_formula_weight 815.11
_space_group_crystal_system monoclinic
_space_group_IT_number 14
_space_group_name_Hall '-P 2ybc'
_space_group_name_H-M_alt 'P 1 21/c 1'
_atom_sites_solution_hydrogens geom
_atom_sites_solution_primary iterative
_audit_creation_method SHELXL-2019/3
_audit_update_record
;
2026-01-19 deposited with the CCDC.	2026-03-10 downloaded from the CCDC.
;
_cell_angle_alpha 90
_cell_angle_beta 93.7323(16)
_cell_angle_gamma 90
_cell_formula_units_Z 4
_cell_length_a 13.0631(2)
_cell_length_b 16.0877(3)
_cell_length_c 14.1607(2)
_cell_measurement_reflns_used 32701
_cell_measurement_temperature 100(2)
_cell_measurement_theta_max 36.75
_cell_measurement_theta_min 1.91
_cell_volume 2969.63(8)
_computing_cell_refinement 'CrysAlisPro 1.171.43.143a (Rigaku OD, 2024)'
_computing_data_collection 'CrysAlisPro system (CCD 43.142a 64-bit (release 17-10-2024))'
_computing_data_reduction 'CrysAlisPro 1.171.43.143a (Rigaku OD, 2024)'
_computing_molecular_graphics 'Bruker SHELXTL'
_computing_publication_material 'Bruker SHELXTL'
_computing_structure_refinement 'SHELXL-2019/3 (Sheldrick, 2019)'
_computing_structure_solution 'SHELXT-2018/2 (Sheldrick, 2015)'
_diffrn_ambient_temperature 100(2)
_diffrn_detector_area_resol_mean 10
_diffrn_measured_fraction_theta_full 0.999
_diffrn_measured_fraction_theta_max 1.000
_diffrn_measurement_device 'four-circle diffractometer'
_diffrn_measurement_device_type
; 
Rigaku FRE+ equipped with Arc)Sec VHF Varimax confocal mirrors and an UG2 
goniometer and HyPix 6000HE detector 
;
_diffrn_measurement_method 'profile data from \w-scans'
_diffrn_radiation_collimation 0.2
_diffrn_radiation_type MoK\a
_diffrn_radiation_wavelength 0.71073
_diffrn_reflns_av_R_equivalents 0.0660
_diffrn_reflns_av_unetI/netI 0.0351
_diffrn_reflns_Laue_measured_fraction_full 0.999
_diffrn_reflns_Laue_measured_fraction_max 1.000
_diffrn_reflns_limit_h_max 20
_diffrn_reflns_limit_h_min -20
_diffrn_reflns_limit_k_max 25
_diffrn_reflns_limit_k_min -25
_diffrn_reflns_limit_l_max 22
_diffrn_reflns_limit_l_min -22
_diffrn_reflns_number 129381
_diffrn_reflns_point_group_measured_fraction_full 0.999
_diffrn_reflns_point_group_measured_fraction_max 1.000
_diffrn_reflns_theta_full 25.242
_diffrn_reflns_theta_max 34.336
_diffrn_reflns_theta_min 1.918
_diffrn_source 'Rotating Anode'
_exptl_absorpt_coefficient_mu 5.750
_exptl_absorpt_correction_T_max 1.000
_exptl_absorpt_correction_T_min 0.728
_exptl_absorpt_correction_type multi-scan
_exptl_absorpt_process_details
; 
CrysAlisPro 1.171.43.143a (Rigaku Oxford Diffraction, 2024) 
Empirical absorption correction using spherical harmonics, 
implemented in SCALE3 ABSPACK scaling algorithm. 
;
_exptl_crystal_colour colourless
_exptl_crystal_density_diffrn 1.823
_exptl_crystal_density_method 'not measured'
_exptl_crystal_description plate
_exptl_crystal_F_000 1600
_exptl_crystal_recrystallization_method 'Re-crystallisation from solvent: acetonitrile'
_exptl_crystal_size_max 0.060
_exptl_crystal_size_mid 0.050
_exptl_crystal_size_min 0.020
_refine_diff_density_max 1.677
_refine_diff_density_min -1.425
_refine_diff_density_rms 0.110
_refine_ls_extinction_method none
_refine_ls_goodness_of_fit_ref 1.012
_refine_ls_hydrogen_treatment constr
_refine_ls_matrix_type full
_refine_ls_number_parameters 348
_refine_ls_number_reflns 12440
_refine_ls_number_restraints 0
_refine_ls_restrained_S_all 1.012
_refine_ls_R_factor_all 0.0732
_refine_ls_R_factor_gt 0.0413
_refine_ls_shift/su_max 0.001
_refine_ls_shift/su_mean 0.000
_refine_ls_structure_factor_coef Fsqd
_refine_ls_weighting_details 'w=1/[\s^2^(Fo^2^)+(0.0364P)^2^+4.0397P] where P=(Fo^2^+2Fc^2^)/3'
_refine_ls_weighting_scheme calc
_refine_ls_wR_factor_gt 0.0834
_refine_ls_wR_factor_ref 0.0947
_reflns_Friedel_coverage 0.000
_reflns_number_gt 8840
_reflns_number_total 12440
_reflns_threshold_expression 'I > 2\s(I)'
_cod_data_source_file d6dt00387g2.cif
_cod_data_source_block 3
_cod_depositor_comments 'Adding full bibliography for 7720679--7720691.cif.'
_cod_original_sg_symbol_H-M 'P 21/c'
_cod_database_code 7720681
_shelx_shelxl_version_number 2019/3
_shelx_space_group_comment
; 
The symmetry employed for this shelxl refinement is uniquely defined 
by the following loop, which should always be used as a source of 
symmetry information in preference to the above space-group names. 
They are only intended as comments. 
;
_shelx_estimated_absorpt_t_min 0.724
_shelx_estimated_absorpt_t_max 0.894

loop_
_space_group_symop_operation_xyz
'x, y, z'
'-x, y+1/2, -z+1/2'
'-x, -y, -z'
'x, -y-1/2, z-1/2'

loop_
_atom_site_label
_atom_site_type_symbol
_atom_site_fract_x
_atom_site_fract_y
_atom_site_fract_z
_atom_site_U_iso_or_equiv
_atom_site_adp_type
_atom_site_occupancy
_atom_site_site_symmetry_order
_atom_site_calc_flag
_atom_site_refinement_flags_posn
_atom_site_refinement_flags_adp
_atom_site_refinement_flags_occupancy
_atom_site_disorder_assembly
_atom_site_disorder_group
V1 V 0.52896(3) 0.31719(2) 0.18285(3) 0.01789(7) Uani 1 1 d . . . . .
O3 O 0.50665(12) 0.41339(10) 0.18831(12) 0.0222(3) Uani 1 1 d . . . . .
O1 O 0.56581(12) 0.28084(10) 0.29932(11) 0.0224(3) Uani 1 1 d . . . . .
C1 C 0.59813(16) 0.31980(14) 0.38017(15) 0.0191(4) Uani 1 1 d . . . . .
C2 C 0.52854(17) 0.35478(16) 0.43980(17) 0.0238(4) Uani 1 1 d . . . . .
Br1 Br 0.38741(2) 0.34960(2) 0.40337(2) 0.04132(8) Uani 1 1 d . . . . .
C3 C 0.56073(19) 0.39158(16) 0.52474(16) 0.0262(5) Uani 1 1 d . . . . .
H3 H 0.512819 0.415596 0.564425 0.031 Uiso 1 1 calc R U . . .
C4 C 0.6646(2) 0.39245(15) 0.55032(16) 0.0237(4) Uani 1 1 d . . . . .
Br2 Br 0.71175(3) 0.43703(2) 0.66915(2) 0.03568(7) Uani 1 1 d . . . . .
C5 C 0.73563(17) 0.35838(14) 0.49308(15) 0.0195(4) Uani 1 1 d . . . . .
H5 H 0.806675 0.360300 0.512161 0.023 Uiso 1 1 calc R U . . .
C6 C 0.70297(16) 0.32141(13) 0.40776(14) 0.0164(4) Uani 1 1 d . . . . .
C7 C 0.77872(16) 0.27934(13) 0.34680(14) 0.0173(4) Uani 1 1 d . . . . .
H7A H 0.840034 0.262570 0.387087 0.021 Uiso 1 1 calc R U . . .
H7B H 0.747066 0.228350 0.318763 0.021 Uiso 1 1 calc R U . . .
C8 C 0.84065(16) 0.29020(13) 0.18556(14) 0.0174(4) Uani 1 1 d . . . . .
H8A H 0.808917 0.234299 0.182701 0.021 Uiso 1 1 calc R U . . .
H8B H 0.916055 0.282900 0.189543 0.021 Uiso 1 1 calc R U . . .
O2 O 0.63542(12) 0.29816(10) 0.11249(11) 0.0197(3) Uani 1 1 d . . . . .
C9 C 0.70452(17) 0.34087(13) 0.06533(14) 0.0181(4) Uani 1 1 d . . . . .
C10 C 0.67537(19) 0.38456(14) -0.01744(15) 0.0225(4) Uani 1 1 d . . . . .
Br3 Br 0.53573(2) 0.39034(2) -0.05969(2) 0.03086(6) Uani 1 1 d . . . . .
C11 C 0.7477(2) 0.42103(15) -0.07120(16) 0.0269(5) Uani 1 1 d . . . . .
H11 H 0.727244 0.450455 -0.127447 0.032 Uiso 1 1 calc R U . . .
C12 C 0.8500(2) 0.41404(15) -0.04199(16) 0.0274(5) Uani 1 1 d . . . . .
Br4 Br 0.94936(3) 0.45479(2) -0.12180(2) 0.04221(8) Uani 1 1 d . . . . .
C13 C 0.88122(19) 0.37397(15) 0.04199(16) 0.0230(4) Uani 1 1 d . . . . .
H13 H 0.951932 0.371735 0.062258 0.028 Uiso 1 1 calc R U . . .
C14 C 0.80860(17) 0.33715(13) 0.09631(14) 0.0179(4) Uani 1 1 d . . . . .
N1 N 0.81052(13) 0.33324(11) 0.27085(12) 0.0147(3) Uani 1 1 d . . . . .
C15 C 0.87534(15) 0.40188(13) 0.30262(14) 0.0157(4) Uani 1 1 d . . . . .
C16 C 0.83434(16) 0.48270(13) 0.29494(14) 0.0167(4) Uani 1 1 d . . . . .
C17 C 0.89416(18) 0.54967(14) 0.32844(16) 0.0215(4) Uani 1 1 d . . . . .
H17 H 0.867025 0.604404 0.323604 0.026 Uiso 1 1 calc R U . . .
C18 C 0.99235(19) 0.53747(16) 0.36857(17) 0.0260(5) Uani 1 1 d . . . . .
H18 H 1.032100 0.583572 0.391408 0.031 Uiso 1 1 calc R U . . .
C19 C 1.03232(18) 0.45857(15) 0.37535(17) 0.0243(4) Uani 1 1 d . . . . .
H19 H 1.099907 0.450880 0.402922 0.029 Uiso 1 1 calc R U . . .
C20 C 0.97591(16) 0.38932(14) 0.34264(15) 0.0186(4) Uani 1 1 d . . . . .
C21 C 0.72767(16) 0.49932(14) 0.25029(15) 0.0185(4) Uani 1 1 d . . . . .
H21 H 0.696419 0.444446 0.231903 0.022 Uiso 1 1 calc R U . . .
C22 C 0.65809(19) 0.54074(15) 0.31926(18) 0.0263(5) Uani 1 1 d . . . . .
H22A H 0.653303 0.505300 0.375080 0.039 Uiso 1 1 calc R U . . .
H22B H 0.589537 0.548643 0.288175 0.039 Uiso 1 1 calc R U . . .
H22C H 0.686840 0.594825 0.338698 0.039 Uiso 1 1 calc R U . . .
C23 C 0.73219(19) 0.55122(16) 0.16003(17) 0.0257(5) Uani 1 1 d . . . . .
H23A H 0.755755 0.607520 0.176548 0.039 Uiso 1 1 calc R U . . .
H23B H 0.663719 0.553975 0.127507 0.039 Uiso 1 1 calc R U . . .
H23C H 0.779981 0.525393 0.118261 0.039 Uiso 1 1 calc R U . . .
C24 C 1.02760(17) 0.30463(15) 0.35081(17) 0.0225(4) Uani 1 1 d . . . . .
H24 H 0.976478 0.261759 0.327755 0.027 Uiso 1 1 calc R U . . .
C25 C 1.0629(2) 0.28340(18) 0.45355(18) 0.0309(5) Uani 1 1 d . . . . .
H25A H 1.114970 0.323571 0.477000 0.046 Uiso 1 1 calc R U . . .
H25B H 1.092284 0.227321 0.456177 0.046 Uiso 1 1 calc R U . . .
H25C H 1.004122 0.285765 0.493037 0.046 Uiso 1 1 calc R U . . .
C26 C 1.11873(19) 0.30075(18) 0.2878(2) 0.0329(6) Uani 1 1 d . . . . .
H26A H 1.094754 0.311796 0.222019 0.049 Uiso 1 1 calc R U . . .
H26B H 1.149902 0.245368 0.292408 0.049 Uiso 1 1 calc R U . . .
H26C H 1.169744 0.342612 0.308868 0.049 Uiso 1 1 calc R U . . .
O4 O 0.41964(12) 0.26462(11) 0.13911(12) 0.0238(3) Uani 1 1 d . . . . .
C27 C 0.31505(19) 0.28154(19) 0.1115(3) 0.0395(7) Uani 1 1 d . . . . .
H27A H 0.271749 0.255231 0.157986 0.047 Uiso 1 1 calc R U . . .
H27B H 0.298108 0.254883 0.049477 0.047 Uiso 1 1 calc R U . . .
C28 C 0.2875(2) 0.3707(2) 0.1039(3) 0.0431(7) Uani 1 1 d . . . . .
H28A H 0.298041 0.396962 0.166254 0.065 Uiso 1 1 calc R U . . .
H28B H 0.215377 0.376068 0.081179 0.065 Uiso 1 1 calc R U . . .
H28C H 0.330976 0.398010 0.059369 0.065 Uiso 1 1 calc R U . . .

loop_
_atom_site_aniso_label
_atom_site_aniso_U_11
_atom_site_aniso_U_22
_atom_site_aniso_U_33
_atom_site_aniso_U_23
_atom_site_aniso_U_13
_atom_site_aniso_U_12
V1 0.01801(16) 0.01876(17) 0.01666(16) 0.00142(13) -0.00084(12) -0.00171(13)
O3 0.0229(8) 0.0225(8) 0.0210(8) -0.0006(6) -0.0004(6) -0.0002(6)
O1 0.0228(7) 0.0256(8) 0.0186(7) 0.0045(6) -0.0007(6) -0.0020(6)
C1 0.0216(9) 0.0210(10) 0.0149(9) 0.0054(7) 0.0032(7) 0.0016(8)
C2 0.0184(9) 0.0314(12) 0.0220(10) 0.0085(9) 0.0046(8) 0.0049(9)
Br1 0.01919(11) 0.0698(2) 0.03544(15) 0.01601(14) 0.00557(10) 0.01103(12)
C3 0.0330(12) 0.0282(12) 0.0190(10) 0.0052(9) 0.0125(9) 0.0098(10)
C4 0.0363(12) 0.0206(10) 0.0146(9) 0.0019(8) 0.0047(8) 0.0034(9)
Br2 0.06016(18) 0.03104(13) 0.01603(11) -0.00392(9) 0.00387(11) 0.00327(12)
C5 0.0237(10) 0.0198(10) 0.0152(9) 0.0034(7) 0.0034(7) 0.0009(8)
C6 0.0191(9) 0.0171(9) 0.0135(8) 0.0042(7) 0.0034(7) -0.0001(7)
C7 0.0196(9) 0.0172(9) 0.0155(9) 0.0038(7) 0.0034(7) 0.0015(7)
C8 0.0197(9) 0.0172(9) 0.0153(9) -0.0016(7) 0.0021(7) 0.0019(7)
O2 0.0199(7) 0.0197(7) 0.0196(7) -0.0009(6) 0.0013(6) -0.0004(6)
C9 0.0254(10) 0.0156(9) 0.0133(8) -0.0018(7) 0.0012(7) 0.0002(8)
C10 0.0337(12) 0.0192(10) 0.0139(9) -0.0018(7) -0.0037(8) 0.0041(9)
Br3 0.03837(14) 0.03227(13) 0.02048(11) -0.00373(9) -0.00924(9) 0.01215(11)
C11 0.0505(15) 0.0185(10) 0.0117(9) -0.0007(7) 0.0024(9) 0.0014(10)
C12 0.0444(14) 0.0233(11) 0.0156(10) -0.0017(8) 0.0113(9) -0.0087(10)
Br4 0.0621(2) 0.04555(17) 0.02121(12) 0.00055(11) 0.01941(12) -0.01862(14)
C13 0.0294(11) 0.0239(11) 0.0165(9) -0.0051(8) 0.0079(8) -0.0053(9)
C14 0.0250(10) 0.0177(9) 0.0113(8) -0.0020(7) 0.0035(7) -0.0012(8)
N1 0.0169(7) 0.0156(8) 0.0118(7) -0.0001(6) 0.0033(6) -0.0005(6)
C15 0.0173(8) 0.0194(9) 0.0106(8) 0.0001(7) 0.0023(6) -0.0017(7)
C16 0.0199(9) 0.0185(9) 0.0121(8) -0.0005(7) 0.0031(7) -0.0015(7)
C17 0.0268(11) 0.0190(10) 0.0184(9) -0.0011(8) -0.0004(8) -0.0027(8)
C18 0.0283(11) 0.0251(11) 0.0242(11) -0.0013(9) -0.0022(9) -0.0097(9)
C19 0.0209(10) 0.0290(12) 0.0223(10) 0.0022(9) -0.0041(8) -0.0059(9)
C20 0.0171(9) 0.0236(10) 0.0149(9) 0.0020(7) 0.0009(7) -0.0012(8)
C21 0.0199(9) 0.0168(9) 0.0186(9) -0.0011(7) 0.0009(7) 0.0006(7)
C22 0.0289(11) 0.0231(11) 0.0277(12) -0.0013(9) 0.0079(9) 0.0042(9)
C23 0.0281(11) 0.0271(12) 0.0216(10) 0.0028(9) -0.0019(9) 0.0028(9)
C24 0.0170(9) 0.0263(11) 0.0240(10) 0.0028(9) 0.0000(8) 0.0022(8)
C25 0.0296(12) 0.0346(14) 0.0276(12) 0.0073(10) -0.0069(9) 0.0032(10)
C26 0.0197(11) 0.0397(15) 0.0398(15) 0.0047(12) 0.0064(10) 0.0066(10)
O4 0.0197(7) 0.0236(8) 0.0275(8) -0.0007(6) -0.0027(6) -0.0035(6)
C27 0.0174(11) 0.0396(16) 0.061(2) -0.0160(14) 0.0010(11) -0.0009(10)
C28 0.0293(14) 0.0472(18) 0.0525(19) 0.0113(15) -0.0004(13) 0.0022(12)

loop_
_atom_type_symbol
_atom_type_description
_atom_type_scat_dispersion_real
_atom_type_scat_dispersion_imag
_atom_type_scat_source
C C 0.0033 0.0016 'International Tables Vol C Tables 4.2.6.8 and 6.1.1.4'
H H 0.0000 0.0000 'International Tables Vol C Tables 4.2.6.8 and 6.1.1.4'
N N 0.0061 0.0033 'International Tables Vol C Tables 4.2.6.8 and 6.1.1.4'
O O 0.0106 0.0060 'International Tables Vol C Tables 4.2.6.8 and 6.1.1.4'
V V 0.3005 0.5294 'International Tables Vol C Tables 4.2.6.8 and 6.1.1.4'
Br Br -0.2901 2.4595 'International Tables Vol C Tables 4.2.6.8 and 6.1.1.4'

loop_
_geom_angle_atom_site_label_1
_geom_angle_atom_site_label_2
_geom_angle_atom_site_label_3
_geom_angle
_geom_angle_site_symmetry_1
_geom_angle_site_symmetry_3
_geom_angle_publ_flag
O3 V1 O4 110.15(8) . . ?
O3 V1 O1 108.39(8) . . ?
O4 V1 O1 109.60(8) . . ?
O3 V1 O2 110.36(8) . . ?
O4 V1 O2 111.62(8) . . ?
O1 V1 O2 106.60(8) . . ?
C1 O1 V1 133.03(15) . . ?
O1 C1 C2 121.3(2) . . ?
O1 C1 C6 119.48(19) . . ?
C2 C1 C6 119.1(2) . . ?
C3 C2 C1 121.7(2) . . ?
C3 C2 Br1 119.63(17) . . ?
C1 C2 Br1 118.68(18) . . ?
C4 C3 C2 118.1(2) . . ?
C4 C3 H3 121.0 . . ?
C2 C3 H3 121.0 . . ?
C3 C4 C5 121.8(2) . . ?
C3 C4 Br2 119.59(17) . . ?
C5 C4 Br2 118.55(18) . . ?
C4 C5 C6 119.9(2) . . ?
C4 C5 H5 120.0 . . ?
C6 C5 H5 120.0 . . ?
C5 C6 C1 119.37(19) . . ?
C5 C6 C7 120.80(19) . . ?
C1 C6 C7 119.76(19) . . ?
N1 C7 C6 112.42(17) . . ?
N1 C7 H7A 109.1 . . ?
C6 C7 H7A 109.1 . . ?
N1 C7 H7B 109.1 . . ?
C6 C7 H7B 109.1 . . ?
H7A C7 H7B 107.9 . . ?
N1 C8 C14 112.25(17) . . ?
N1 C8 H8A 109.2 . . ?
C14 C8 H8A 109.2 . . ?
N1 C8 H8B 109.2 . . ?
C14 C8 H8B 109.2 . . ?
H8A C8 H8B 107.9 . . ?
C9 O2 V1 139.44(14) . . ?
O2 C9 C10 121.2(2) . . ?
O2 C9 C14 119.40(19) . . ?
C10 C9 C14 119.3(2) . . ?
C11 C10 C9 121.1(2) . . ?
C11 C10 Br3 119.13(17) . . ?
C9 C10 Br3 119.74(18) . . ?
C12 C11 C10 119.0(2) . . ?
C12 C11 H11 120.5 . . ?
C10 C11 H11 120.5 . . ?
C11 C12 C13 121.3(2) . . ?
C11 C12 Br4 118.80(18) . . ?
C13 C12 Br4 119.8(2) . . ?
C12 C13 C14 119.8(2) . . ?
C12 C13 H13 120.1 . . ?
C14 C13 H13 120.1 . . ?
C13 C14 C9 119.4(2) . . ?
C13 C14 C8 121.0(2) . . ?
C9 C14 C8 119.61(19) . . ?
C15 N1 C7 114.37(16) . . ?
C15 N1 C8 115.69(16) . . ?
C7 N1 C8 115.44(17) . . ?
C16 C15 C20 120.20(19) . . ?
C16 C15 N1 117.99(18) . . ?
C20 C15 N1 121.79(19) . . ?
C17 C16 C15 119.0(2) . . ?
C17 C16 C21 118.99(19) . . ?
C15 C16 C21 121.99(19) . . ?
C18 C17 C16 120.9(2) . . ?
C18 C17 H17 119.5 . . ?
C16 C17 H17 119.5 . . ?
C19 C18 C17 119.9(2) . . ?
C19 C18 H18 120.1 . . ?
C17 C18 H18 120.1 . . ?
C18 C19 C20 121.6(2) . . ?
C18 C19 H19 119.2 . . ?
C20 C19 H19 119.2 . . ?
C19 C20 C15 118.4(2) . . ?
C19 C20 C24 117.82(19) . . ?
C15 C20 C24 123.8(2) . . ?
C16 C21 C22 112.26(18) . . ?
C16 C21 C23 111.10(18) . . ?
C22 C21 C23 110.63(19) . . ?
C16 C21 H21 107.5 . . ?
C22 C21 H21 107.5 . . ?
C23 C21 H21 107.5 . . ?
C21 C22 H22A 109.5 . . ?
C21 C22 H22B 109.5 . . ?
H22A C22 H22B 109.5 . . ?
C21 C22 H22C 109.5 . . ?
H22A C22 H22C 109.5 . . ?
H22B C22 H22C 109.5 . . ?
C21 C23 H23A 109.5 . . ?
C21 C23 H23B 109.5 . . ?
H23A C23 H23B 109.5 . . ?
C21 C23 H23C 109.5 . . ?
H23A C23 H23C 109.5 . . ?
H23B C23 H23C 109.5 . . ?
C20 C24 C26 110.5(2) . . ?
C20 C24 C25 112.1(2) . . ?
C26 C24 C25 110.2(2) . . ?
C20 C24 H24 108.0 . . ?
C26 C24 H24 108.0 . . ?
C25 C24 H24 108.0 . . ?
C24 C25 H25A 109.5 . . ?
C24 C25 H25B 109.5 . . ?
H25A C25 H25B 109.5 . . ?
C24 C25 H25C 109.5 . . ?
H25A C25 H25C 109.5 . . ?
H25B C25 H25C 109.5 . . ?
C24 C26 H26A 109.5 . . ?
C24 C26 H26B 109.5 . . ?
H26A C26 H26B 109.5 . . ?
C24 C26 H26C 109.5 . . ?
H26A C26 H26C 109.5 . . ?
H26B C26 H26C 109.5 . . ?
C27 O4 V1 139.16(17) . . ?
O4 C27 C28 115.4(2) . . ?
O4 C27 H27A 108.4 . . ?
C28 C27 H27A 108.4 . . ?
O4 C27 H27B 108.4 . . ?
C28 C27 H27B 108.4 . . ?
H27A C27 H27B 107.5 . . ?
C27 C28 H28A 109.5 . . ?
C27 C28 H28B 109.5 . . ?
H28A C28 H28B 109.5 . . ?
C27 C28 H28C 109.5 . . ?
H28A C28 H28C 109.5 . . ?
H28B C28 H28C 109.5 . . ?

loop_
_geom_bond_atom_site_label_1
_geom_bond_atom_site_label_2
_geom_bond_distance
_geom_bond_site_symmetry_2
_geom_bond_publ_flag
V1 O3 1.5776(17) . ?
V1 O4 1.7387(16) . ?
V1 O1 1.7861(16) . ?
V1 O2 1.7891(16) . ?
O1 C1 1.349(3) . ?
C1 C2 1.399(3) . ?
C1 C6 1.400(3) . ?
C2 C3 1.381(4) . ?
C2 Br1 1.884(2) . ?
C3 C4 1.381(4) . ?
C3 H3 0.9500 . ?
C4 C5 1.385(3) . ?
C4 Br2 1.895(2) . ?
C5 C6 1.389(3) . ?
C5 H5 0.9500 . ?
C6 C7 1.515(3) . ?
C7 N1 1.463(3) . ?
C7 H7A 0.9900 . ?
C7 H7B 0.9900 . ?
C8 N1 1.468(3) . ?
C8 C14 1.508(3) . ?
C8 H8A 0.9900 . ?
C8 H8B 0.9900 . ?
O2 C9 1.346(3) . ?
C9 C10 1.398(3) . ?
C9 C14 1.402(3) . ?
C10 C11 1.383(3) . ?
C10 Br3 1.885(2) . ?
C11 C12 1.377(4) . ?
C11 H11 0.9500 . ?
C12 C13 1.390(3) . ?
C12 Br4 1.893(2) . ?
C13 C14 1.392(3) . ?
C13 H13 0.9500 . ?
N1 C15 1.445(3) . ?
C15 C16 1.408(3) . ?
C15 C20 1.411(3) . ?
C16 C17 1.396(3) . ?
C16 C21 1.516(3) . ?
C17 C18 1.383(3) . ?
C17 H17 0.9500 . ?
C18 C19 1.373(4) . ?
C18 H18 0.9500 . ?
C19 C20 1.398(3) . ?
C19 H19 0.9500 . ?
C20 C24 1.522(3) . ?
C21 C22 1.530(3) . ?
C21 C23 1.531(3) . ?
C21 H21 1.0000 . ?
C22 H22A 0.9800 . ?
C22 H22B 0.9800 . ?
C22 H22C 0.9800 . ?
C23 H23A 0.9800 . ?
C23 H23B 0.9800 . ?
C23 H23C 0.9800 . ?
C24 C26 1.534(3) . ?
C24 C25 1.536(3) . ?
C24 H24 1.0000 . ?
C25 H25A 0.9800 . ?
C25 H25B 0.9800 . ?
C25 H25C 0.9800 . ?
C26 H26A 0.9800 . ?
C26 H26B 0.9800 . ?
C26 H26C 0.9800 . ?
O4 C27 1.423(3) . ?
C27 C28 1.481(4) . ?
C27 H27A 0.9900 . ?
C27 H27B 0.9900 . ?
C28 H28A 0.9800 . ?
C28 H28B 0.9800 . ?
C28 H28C 0.9800 . ?

loop_
_geom_hbond_atom_site_label_D
_geom_hbond_atom_site_label_H
_geom_hbond_atom_site_label_A
_geom_hbond_distance_DH
_geom_hbond_distance_HA
_geom_hbond_distance_DA
_geom_hbond_angle_DHA
_geom_hbond_site_symmetry_A
_geom_hbond_publ_flag
C8 H8A Br2 0.99 3.04 4.025(2) 178.7 4_565 yes
C11 H11 Br2 0.95 2.88 3.685(2) 142.9 1_554 yes
C27 H27B Br1 0.99 2.96 3.794(3) 142.2 4_565 yes

loop_
_geom_torsion_atom_site_label_1
_geom_torsion_atom_site_label_2
_geom_torsion_atom_site_label_3
_geom_torsion_atom_site_label_4
_geom_torsion
_geom_torsion_site_symmetry_1
_geom_torsion_site_symmetry_2
_geom_torsion_site_symmetry_3
_geom_torsion_site_symmetry_4
_geom_torsion_publ_flag
O3 V1 O1 C1 -16.8(2) . . . . ?
O4 V1 O1 C1 -137.05(19) . . . . ?
O2 V1 O1 C1 102.00(19) . . . . ?
V1 O1 C1 C2 83.1(3) . . . . ?
V1 O1 C1 C6 -100.5(2) . . . . ?
O1 C1 C2 C3 177.1(2) . . . . ?
C6 C1 C2 C3 0.6(3) . . . . ?
O1 C1 C2 Br1 -1.9(3) . . . . ?
C6 C1 C2 Br1 -178.36(16) . . . . ?
C1 C2 C3 C4 -0.6(4) . . . . ?
Br1 C2 C3 C4 178.41(18) . . . . ?
C2 C3 C4 C5 0.5(4) . . . . ?
C2 C3 C4 Br2 -176.73(18) . . . . ?
C3 C4 C5 C6 -0.6(3) . . . . ?
Br2 C4 C5 C6 176.72(16) . . . . ?
C4 C5 C6 C1 0.6(3) . . . . ?
C4 C5 C6 C7 -176.39(19) . . . . ?
O1 C1 C6 C5 -177.20(19) . . . . ?
C2 C1 C6 C5 -0.7(3) . . . . ?
O1 C1 C6 C7 -0.1(3) . . . . ?
C2 C1 C6 C7 176.40(19) . . . . ?
C5 C6 C7 N1 -97.6(2) . . . . ?
C1 C6 C7 N1 85.4(2) . . . . ?
O3 V1 O2 C9 2.9(2) . . . . ?
O4 V1 O2 C9 125.8(2) . . . . ?
O1 V1 O2 C9 -114.6(2) . . . . ?
V1 O2 C9 C10 -69.8(3) . . . . ?
V1 O2 C9 C14 114.3(2) . . . . ?
O2 C9 C10 C11 -173.1(2) . . . . ?
C14 C9 C10 C11 2.8(3) . . . . ?
O2 C9 C10 Br3 4.3(3) . . . . ?
C14 C9 C10 Br3 -179.82(16) . . . . ?
C9 C10 C11 C12 -0.2(3) . . . . ?
Br3 C10 C11 C12 -177.60(18) . . . . ?
C10 C11 C12 C13 -2.5(4) . . . . ?
C10 C11 C12 Br4 174.06(17) . . . . ?
C11 C12 C13 C14 2.6(4) . . . . ?
Br4 C12 C13 C14 -173.98(17) . . . . ?
C12 C13 C14 C9 0.1(3) . . . . ?
C12 C13 C14 C8 177.4(2) . . . . ?
O2 C9 C14 C13 173.24(19) . . . . ?
C10 C9 C14 C13 -2.7(3) . . . . ?
O2 C9 C14 C8 -4.1(3) . . . . ?
C10 C9 C14 C8 179.94(19) . . . . ?
N1 C8 C14 C13 111.3(2) . . . . ?
N1 C8 C14 C9 -71.4(2) . . . . ?
C6 C7 N1 C15 70.2(2) . . . . ?
C6 C7 N1 C8 -151.84(18) . . . . ?
C14 C8 N1 C15 -78.9(2) . . . . ?
C14 C8 N1 C7 143.74(18) . . . . ?
C7 N1 C15 C16 -110.8(2) . . . . ?
C8 N1 C15 C16 111.3(2) . . . . ?
C7 N1 C15 C20 67.5(2) . . . . ?
C8 N1 C15 C20 -70.3(2) . . . . ?
C20 C15 C16 C17 -0.7(3) . . . . ?
N1 C15 C16 C17 177.61(18) . . . . ?
C20 C15 C16 C21 178.49(18) . . . . ?
N1 C15 C16 C21 -3.2(3) . . . . ?
C15 C16 C17 C18 0.1(3) . . . . ?
C21 C16 C17 C18 -179.2(2) . . . . ?
C16 C17 C18 C19 0.3(4) . . . . ?
C17 C18 C19 C20 -0.1(4) . . . . ?
C18 C19 C20 C15 -0.5(3) . . . . ?
C18 C19 C20 C24 178.4(2) . . . . ?
C16 C15 C20 C19 1.0(3) . . . . ?
N1 C15 C20 C19 -177.34(19) . . . . ?
C16 C15 C20 C24 -177.93(19) . . . . ?
N1 C15 C20 C24 3.8(3) . . . . ?
C17 C16 C21 C22 -60.9(3) . . . . ?
C15 C16 C21 C22 119.9(2) . . . . ?
C17 C16 C21 C23 63.6(3) . . . . ?
C15 C16 C21 C23 -115.6(2) . . . . ?
C19 C20 C24 C26 -65.0(3) . . . . ?
C15 C20 C24 C26 113.9(2) . . . . ?
C19 C20 C24 C25 58.2(3) . . . . ?
C15 C20 C24 C25 -122.9(2) . . . . ?
O3 V1 O4 C27 -4.4(3) . . . . ?
O1 V1 O4 C27 114.8(3) . . . . ?
O2 V1 O4 C27 -127.3(3) . . . . ?
V1 O4 C27 C28 10.7(5) . . . . ?
